data_2107628
loop_
_publ_author_name
'Mironov, Andrei V.'
'Pet\<r\'i\<cek, Vaclav'
'Khasanova, Nellie R.'
'Antipov, Evgeny V.'

_publ_section_title
;
 New insight on bismuth cuprates with incommensurate modulated structures
;
_journal_coeditor_code BP5088
_journal_issue 3
_journal_name_full 'Acta Crystallographica Section B'
_journal_page_first 395
_journal_page_last 403
_journal_paper_doi 10.1107/S2052520616005643
_journal_volume 72
_journal_year 2016
_chemical_formula_structural 'Bi2.27 Sr1.73 Cu1 O6.18'
_chemical_formula_sum 'Bi2.27 Cu O6.18 Sr1.73'
_chemical_formula_weight 788.5
_chemical_name_common 'bismuth strontium copper oxide'
_chemical_name_systematic ' ?'
_space_group_IT_number 15
_space_group_ssg_name A2/a(\a0\g)00
_symmetry_cell_setting monoclinic
_symmetry_space_group_name_Hall '-A 2ya'
_symmetry_space_group_name_H-M 'A 1 2/a 1'
_cell_angle_alpha 90
_cell_angle_beta 90.010(10)
_cell_angle_gamma 90
_cell_formula_units_Z 4
_cell_length_a 5.3869(5)
_cell_length_b 5.3874(4)
_cell_length_c 24.579(3)
_cell_modulation_dimension 1
_cell_volume 713.32(12)
_computing_publication_material 'Jana2000 (Petricek, Dusek & Palatinus, 2000)'
_computing_structure_refinement 'Jana2000 (Petricek, Dusek & Palatinus, 2000)'
_diffrn_ambient_temperature 293
_diffrn_measurement_device_type CAD4
_diffrn_radiation_monochromator graphite
_diffrn_radiation_source 'sealed tube'
_diffrn_radiation_type 'Mo K\a'
_diffrn_radiation_wavelength 0.71069
_diffrn_standards_decay_% 0
_diffrn_standards_interval_time 120
_exptl_absorpt_coefficient_mu 71.577
_exptl_absorpt_correction_T_max 1.000
_exptl_absorpt_correction_T_min 1.000
_exptl_absorpt_correction_type none
_exptl_crystal_colour black
_exptl_crystal_density_diffrn 7.3403
_exptl_crystal_F_000 1331
_exptl_crystal_size_max 0.46
_exptl_crystal_size_mid 0.1
_exptl_crystal_size_min 0.0045
_refine_diff_density_max 7.01
_refine_diff_density_min -7.82
_refine_ls_extinction_coef 0
_refine_ls_extinction_method 'B-C type 1 Gaussian isotropic (Becker & Coppens, 1974)'
_refine_ls_goodness_of_fit_gt 3.78
_refine_ls_goodness_of_fit_ref 3.78
_refine_ls_number_parameters 241
_refine_ls_number_reflns 4194
_refine_ls_R_factor_all 0.0407
_refine_ls_R_factor_gt 0.0407
_refine_ls_shift/su_max 0.0100
_refine_ls_shift/su_mean 0.0005
_refine_ls_structure_factor_coef F
_refine_ls_weighting_details w=1/(\s^2^(F)+0.000025F^2^)
_refine_ls_weighting_scheme sigma
_refine_ls_wR_factor_gt 0.0518
_refine_ls_wR_factor_ref 0.0518
_reflns_number_gt 4194
_reflns_number_total 7115
_reflns_threshold_expression I>3\s(I)
_cod_data_source_file bp5088sup1.cif
_cod_data_source_block I
_cod_depositor_comments
;
The following automatic conversions were performed:

'_exptl_absorpt_correction_type' value 'None' changed to 'none'
according to
/usr/data/users/saulius/crontab/automatic-downloads/rss-feeds/IUCr/lib/dictionaries/cif_core.dic
dictionary named 'cif_core.dic' version 2.4.2 from 2011-04-26.

Automatic conversion script
Id: cif_fix_values 4268 2015-11-12 08:31:59Z antanas 
;
_cod_original_formula_sum 'Bi2.27 Cu1 O6.18 Sr1.73'
_cod_database_code 2107628

loop_
_space_group_symop_id
_space_group_symop_operation_xyz
1 x,y,z
2 -x+0.5,y,-z
3 x,y+0.5,z+0.5
4 -x+0.5,y+0.5,-z+0.5
5 -x,-y,-z
6 x+0.5,-y,z
7 -x,-y+0.5,-z+0.5
8 x+0.5,-y+0.5,z+0.5

loop_
_space_group_symop_ssg_id
_space_group_symop_ssg_operation_algebraic
1 x1,x2,x3,x4
2 1/2-x1,x2,-x3,-x4
3 -x1,-x2,-x3,-x4
4 1/2+x1,-x2,x3,x4
5 x1,1/2+x2,1/2+x3,x4
6 1/2-x1,1/2+x2,1/2-x3,-x4
7 -x1,1/2-x2,1/2-x3,-x4
8 1/2+x1,1/2-x2,1/2+x3,x4

loop_
_atom_site_label
_atom_site_type_symbol
_atom_site_fract_x
_atom_site_fract_y
_atom_site_fract_z
_atom_site_adp_type
_atom_site_U_iso_or_equiv
_atom_site_symmetry_multiplicity
_atom_site_occupancy
_atom_site_calc_flag
Bi1 Bi -0.00100(5) 0.27368(5) 0.065418(11) Uani 0.01539(8) 8 1 d
Sr1 Sr 0.49973(10) 0.24779(9) 0.17907(3) Uani 0.01935(19) 8 0.865(3) d
Bi2 Bi 0.499728 0.247792 0.179067 Uani 0.01935(19) 8 0.135(3) d
Cu Cu 0 0.25 0.25 Uani 0.0078(2) 4 1 d
O1 O 0.2505(8) 0.5014(8) 0.2488(2) Uani 0.0138(11) 8 1 d
O2 O 0.0005(15) 0.2231(11) 0.1465(2) Uani 0.0176(14) 8 1 d
O3 O 0.510(2) 0.3424(11) 0.0694(3) Uani 0.0261(18) 8 1 d
O4 O 0.236(4) 0.519(7) 0.0873(13) Uani 0.060(13) 8 0.123(12) d

loop_
_atom_site_aniso_label
_atom_site_aniso_type_symbol
_atom_site_aniso_U_11
_atom_site_aniso_U_22
_atom_site_aniso_U_33
_atom_site_aniso_U_12
_atom_site_aniso_U_13
_atom_site_aniso_U_23
Bi1 Bi 0.02252(17) 0.01233(11) 0.01130(11) -0.00011(12) -0.00143(9) -0.0005(1)
Sr1 Sr 0.0115(3) 0.0089(3) 0.0377(4) -0.0003(2) -0.0010(2) -0.0029(2)
Bi2 Bi 0.0115(3) 0.0089(3) 0.0377(4) -0.0003(2) -0.0010(2) -0.0029(2)
Cu Cu 0.0046(3) 0.0033(4) 0.0157(5) 0.0001(3) -0.0006(3) 0.0005(4)
O1 O 0.0076(16) 0.0051(17) 0.029(3) -0.0042(13) 0.0001(17) -0.0004(18)
O2 O 0.022(2) 0.021(3) 0.010(2) -0.001(2) -0.003(2) 0.003(2)
O3 O 0.040(4) 0.011(2) 0.027(3) 0.004(2) -0.005(3) 0.000(2)
O4 O 0.020(13) 0.11(3) 0.05(2) 0.005(13) -0.011(12) -0.03(2)

loop_
_atom_site_displace_Fourier_atom_site_label
_atom_site_displace_Fourier_axis
_atom_site_displace_Fourier_wave_vector_seq_id
_atom_site_displace_Fourier_param_cos
_atom_site_displace_Fourier_param_sin
Bi1 x 1 -0.05249(9) 0.06594(9)
Bi1 y 1 0.00424(8) 0.00514(8)
Bi1 z 1 -0.005838(18) -0.010776(16)
Bi1 x 2 -0.01425(13) 0.00833(12)
Bi1 y 2 0.00212(16) 0.00427(15)
Bi1 z 2 -0.00036(3) -0.00027(2)
Bi1 x 3 0.00106(12) -0.00027(12)
Bi1 y 3 -0.0013(2) 0.00155(19)
Bi1 z 3 0.00013(3) -0.00023(3)
Bi1 x 4 0.00411(19) 0.00275(19)
Bi1 y 4 0.0020(4) -0.0059(3)
Bi1 z 4 0.00034(4) -0.00021(4)
Sr1 x 1 -0.03680(16) 0.02361(15)
Sr1 y 1 0.00085(15) 0.00051(14)
Sr1 z 1 -0.00254(4) -0.01399(4)
Sr1 x 2 -0.01299(18) -0.00377(18)
Sr1 y 2 -0.0006(3) 0.0008(3)
Sr1 z 2 0.00008(6) -0.00115(6)
Sr1 x 3 -0.00085(17) -0.00656(16)
Sr1 y 3 0.0001(5) -0.0001(5)
Sr1 z 3 -0.00054(7) 0.00017(6)
Sr1 x 4 0.0014(6) -0.0024(6)
Sr1 y 4 -0.0011(14) -0.0043(14)
Sr1 z 4 -0.00038(16) -0.00055(16)
Bi2 x 1 -0.03680(16) 0.02361(15)
Bi2 y 1 0.00085(15) 0.00051(14)
Bi2 z 1 -0.00254(4) -0.01399(4)
Bi2 x 2 -0.01299(18) -0.00377(18)
Bi2 y 2 -0.0006(3) 0.0008(3)
Bi2 z 2 0.00008(6) -0.00115(6)
Bi2 x 3 -0.00085(17) -0.00656(16)
Bi2 y 3 0.0001(5) -0.0001(5)
Bi2 z 3 -0.00054(7) 0.00017(6)
Bi2 x 4 0.0014(6) -0.0024(6)
Bi2 y 4 -0.0011(14) -0.0043(14)
Bi2 z 4 -0.00038(16) -0.00055(16)
Cu x 1 0 0.0098(2)
Cu y 1 0 -0.0005(2)
Cu z 1 0 -0.01848(7)
Cu x 2 0 -0.0024(2)
Cu y 2 0 -0.0001(3)
Cu z 2 0 -0.00256(7)
Cu x 3 0 0.0004(3)
Cu y 3 0 0.0003(6)
Cu z 3 0 0.00046(9)
O1 x 1 -0.0026(12) 0.0104(10)
O1 y 1 0.0004(11) -0.0014(12)
O1 z 1 -0.0004(4) -0.0178(3)
O1 x 2 0.0014(16) -0.0020(9)
O1 y 2 0.0005(15) -0.0018(13)
O1 z 2 -0.0001(5) -0.0028(3)
O2 x 1 0.021(4) -0.018(4)
O2 y 1 -0.0065(16) -0.0071(16)
O2 z 1 -0.0033(3) -0.0138(3)
O2 x 2 0.014(3) 0.0033(17)
O2 y 2 0.0019(18) -0.013(2)
O2 z 2 -0.0002(3) -0.0017(4)
O2 x 3 0.0046(18) 0.002(2)
O2 y 3 0.013(3) -0.008(2)
O2 z 3 0.0014(4) -0.0003(4)
O3 x 1 -0.015(3) 0.008(4)
O3 y 1 0.0103(14) 0.0071(14)
O3 z 1 -0.0071(4) -0.0129(4)
O3 x 2 0.000(3) -0.005(2)
O3 y 2 -0.0023(17) 0.0055(17)
O3 z 2 -0.0006(4) -0.0022(4)

loop_
_atom_site_displace_special_func_atom_site_label
_atom_site_displace_special_func_sawtooth_ax
_atom_site_displace_special_func_sawtooth_ay
_atom_site_displace_special_func_sawtooth_az
_atom_site_displace_special_func_sawtooth_c
_atom_site_displace_special_func_sawtooth_w
O2 -0.165(8) 0 0 0.640(4) 0.969(8)
O3 -0.245(6) 0 0 0.588(4) 1

loop_
_atom_site_Fourier_wave_vector_seq_id
_atom_site_Fourier_wave_vector_x
_atom_site_Fourier_wave_vector_y
_atom_site_Fourier_wave_vector_z
1 0.21050 0.00000 0.53800
2 0.42100 0.00000 1.07600
3 0.63150 0.00000 1.61400
4 0.84200 0.00000 2.15200

loop_
_atom_site_occ_special_func_atom_site_label
_atom_site_occ_special_func_crenel_c
_atom_site_occ_special_func_crenel_w
O4 0.086(6) 0.123(12)

loop_
_atom_site_U_Fourier_atom_site_label
_atom_site_U_Fourier_tens_elem
_atom_site_U_Fourier_wave_vector_seq_id
_atom_site_U_Fourier_param_cos
_atom_site_U_Fourier_param_sin
Bi1 U11 1 0.0147(2) 0.00924(19)
Bi1 U22 1 0.00347(15) 0.00243(16)
Bi1 U33 1 0.00048(16) 0.00037(16)
Bi1 U12 1 -0.00051(19) -0.00061(16)
Bi1 U13 1 -0.00100(15) -0.00196(14)
Bi1 U23 1 0.00070(16) 0.00076(15)
Bi1 U11 2 0.0053(2) 0.0097(2)
Bi1 U22 2 0.0008(2) 0.0009(2)
Bi1 U33 2 0.0016(2) -0.0003(2)
Bi1 U12 2 0.0007(2) -0.0016(2)
Bi1 U13 2 0.00035(18) -0.00191(17)
Bi1 U23 2 0.0005(2) 0.00146(19)
Bi1 U11 3 -0.0005(4) 0.0043(4)
Bi1 U22 3 0.0007(3) -0.0002(3)
Bi1 U33 3 0.0005(3) 0.0006(3)
Bi1 U12 3 0.0036(4) -0.0001(4)
Bi1 U13 3 0.0008(2) -0.0005(2)
Bi1 U23 3 -0.0005(3) 0.0013(3)
Sr1 U11 1 0.0019(3) 0.0035(3)
Sr1 U22 1 -0.0005(3) -0.0014(3)
Sr1 U33 1 0.0045(5) 0.0014(5)
Sr1 U12 1 -0.0010(3) 0.0003(3)
Sr1 U13 1 0.0046(3) -0.0060(3)
Sr1 U23 1 -0.0003(3) -0.0012(4)
Sr1 U11 2 -0.0019(3) 0.0018(3)
Sr1 U22 2 -0.0004(4) -0.0003(4)
Sr1 U33 2 -0.0011(7) 0.0058(7)
Sr1 U12 2 0.0002(5) -0.0002(6)
Sr1 U13 2 0.0026(4) 0.0007(4)
Sr1 U23 2 0.0003(6) -0.0023(6)
Sr1 U11 3 -0.0024(8) -0.0008(7)
Sr1 U22 3 0.0008(7) 0.0002(7)
Sr1 U33 3 -0.0057(13) -0.0041(12)
Sr1 U12 3 0.0016(9) -0.0016(9)
Sr1 U13 3 0.0012(6) 0.0016(6)
Sr1 U23 3 0.0017(10) -0.0017(10)
Bi2 U11 1 0.0019(3) 0.0035(3)
Bi2 U22 1 -0.0005(3) -0.0014(3)
Bi2 U33 1 0.0045(5) 0.0014(5)
Bi2 U12 1 -0.0010(3) 0.0003(3)
Bi2 U13 1 0.0046(3) -0.0060(3)
Bi2 U23 1 -0.0003(3) -0.0012(4)
Bi2 U11 2 -0.0019(3) 0.0018(3)
Bi2 U22 2 -0.0004(4) -0.0003(4)
Bi2 U33 2 -0.0011(7) 0.0058(7)
Bi2 U12 2 0.0002(5) -0.0002(6)
Bi2 U13 2 0.0026(4) 0.0007(4)
Bi2 U23 2 0.0003(6) -0.0023(6)
Bi2 U11 3 -0.0024(8) -0.0008(7)
Bi2 U22 3 0.0008(7) 0.0002(7)
Bi2 U33 3 -0.0057(13) -0.0041(12)
Bi2 U12 3 0.0016(9) -0.0016(9)
Bi2 U13 3 0.0012(6) 0.0016(6)
Bi2 U23 3 0.0017(10) -0.0017(10)

loop_
_atom_type_symbol
_atom_type_scat_dispersion_real
_atom_type_scat_dispersion_imag
_atom_type_scat_source
_atom_type_scat_versus_stol_list
Bi -4.108 10.257 'International Tables Vol C Tables  4.2.6.8 and 6.1.1.1'
;
 stol     0.00    0.05    0.10    0.15    0.20    0.25    0.30    0.35    0.40  
  f     83.000  81.700  78.438  74.365  70.203  66.204  62.425  58.875  55.563  
 stol     0.45    0.50    0.55    0.60    0.65    0.70    0.75    0.80    0.85  
  f     52.495  49.669  47.077  44.700  42.517  40.501  38.631  36.879  35.236  
 stol     0.90    0.95    1.00    1.05    1.10    1.15    1.20    1.25    1.30  
  f     33.680  32.207  30.805  29.473  28.208  27.009  25.875  24.806  23.804  
 stol     1.35    1.40    1.45    1.50    1.55    1.60    1.65    1.70    1.75  
  f     22.866  21.992  21.180  20.429  19.736  19.097  18.509  17.969  17.473  
;
Sr -1.531 3.250 'International Tables Vol C Tables  4.2.6.8 and 6.1.1.1'
;
 stol     0.00    0.05    0.10    0.15    0.20    0.25    0.30    0.35    0.40  
  f     38.000  36.802  34.458  32.171  29.988  27.863  25.875  24.090  22.522  
 stol     0.45    0.50    0.55    0.60    0.65    0.70    0.75    0.80    0.85  
  f     21.141  19.902  18.764  17.696  16.678  15.702  14.765  13.872  13.024  
 stol     0.90    0.95    1.00    1.05    1.10    1.15    1.20    1.25    1.30  
  f     12.230  11.489  10.806  10.180   9.612   9.100   8.640   8.229   7.863  
 stol     1.35    1.40    1.45    1.50    1.55    1.60    1.65    1.70    1.75  
  f      7.538   7.249   6.992   6.764   6.561   6.376   6.208   6.055   5.916  
;
Cu 0.320 1.265 'International Tables Vol C Tables  4.2.6.8 and 6.1.1.1'
;
 stol     0.00    0.05    0.10    0.15    0.20    0.25    0.30    0.35    0.40  
  f     29.000  28.448  27.084  25.370  23.540  21.687  19.869  18.133  16.514  
 stol     0.45    0.50    0.55    0.60    0.65    0.70    0.75    0.80    0.85  
  f     15.034  13.707  12.533  11.507  10.621   9.861   9.214   8.663   8.197  
 stol     0.90    0.95    1.00    1.05    1.10    1.15    1.20    1.25    1.30  
  f      7.799   7.460   7.166   6.910   6.681   6.475   6.285   6.108   5.939  
 stol     1.35    1.40    1.45    1.50    1.55    1.60    1.65    1.70    1.75  
  f      5.776   5.617   5.462   5.308   5.156   5.005   4.854   4.705   4.558  
;
O 0.011 0.006 'International Tables Vol C Tables  4.2.6.8 and 6.1.1.1'
;
 stol     0.00    0.05    0.10    0.15    0.20    0.25    0.30    0.35    0.40  
  f      8.000   7.798   7.245   6.472   5.623   4.808   4.089   3.489   3.006  
 stol     0.45    0.50    0.55    0.60    0.65    0.70    0.75    0.80    0.85  
  f      2.629   2.338   2.115   1.946   1.816   1.714   1.635   1.568   1.512  
 stol     0.90    0.95    1.00    1.05    1.10    1.15    1.20    1.25    1.30  
  f      1.463   1.419   1.377   1.337   1.298   1.259   1.221   1.183   1.145  
 stol     1.35    1.40    1.45    1.50    1.55    1.60    1.65    1.70    1.75  
  f      1.107   1.070   1.033   0.997   0.961   0.926   0.891   0.857   0.824  
;

loop_
_cell_wave_vector_seq_id
_cell_wave_vector_x
_cell_wave_vector_y
_cell_wave_vector_z
1 0.21050 0.00000 0.53800

loop_
_geom_bond_atom_site_label_1
_geom_bond_atom_site_label_2
_geom_bond_site_symmetry_2
_geom_bond_distance_av
_geom_bond_distance_min
_geom_bond_distance_max
_geom_bond_publ_flag
Bi1 O2 . 2.03(3) 1.98(3) 2.12(4) yes
Bi1 O3 1_455 2.67(4) 1.75(6) 4.25(6) yes
Bi1 O3 . 2.80(4) 1.84(6) 4.34(6) yes
Bi1 O3 2_555 3.40(2) 2.99(3) 3.75(2) yes
Bi1 O3 4_465 2.15(2) 2.05(2) 2.34(4) yes
Bi1 O4 . 2.13(3) 2.05(3) 2.21(3) yes
Bi1 O4 4_465 2.01(3) 1.89(3) 2.13(3) yes
Sr1 O1 . 2.577(19) 2.456(18) 2.645(19) yes
Sr1 O1 7_655 2.607(19) 2.537(19) 2.688(19) yes
Sr1 O1 6_545 2.599(19) 2.480(18) 2.639(18) yes
Sr1 O1 4_565 2.575(19) 2.483(19) 2.648(17) yes
Sr1 O2 . 2.83(6) 2.31(8) 3.86(8) yes
Sr1 O2 1_655 2.82(6) 2.41(8) 3.83(8) yes
Sr1 O2 4_555 2.68(4) 2.57(4) 2.77(3) yes
Sr1 O2 4_565 2.97(4) 2.83(4) 3.26(4) yes
Sr1 O3 . 2.82(3) 2.74(2) 3.09(3) yes
Sr1 O4 . 2.84(3) 2.78(3) 2.90(3) yes
Sr1 O4 4_565 2.77(3) 2.66(3) 2.88(3) yes
Cu O1 . 1.916(14) 1.906(13) 1.932(15) yes
Cu O1 7_555 1.916(14) 1.906(14) 1.931(15) yes
Cu O1 6_545 1.901(14) 1.867(15) 1.923(13) yes
Cu O1 4_465 1.901(14) 1.867(15) 1.923(14) yes
Cu O2 . 2.58(3) 2.45(3) 2.69(3) yes
Cu O2 7_555 2.58(3) 2.45(3) 2.69(3) yes
O1 O1 6_545 2.69(2) 2.664(19) 2.73(2) yes
O1 O1 6_555 2.69(2) 2.66(2) 2.725(19) yes
O1 O1 4_465 2.70(2) 2.65(2) 2.74(2) yes
O1 O1 4_565 2.70(2) 2.65(2) 2.74(2) yes
O1 O2 7_555 3.18(4) 2.81(4) 3.44(6) yes
O1 O2 6_555 3.17(4) 2.81(4) 3.51(6) yes
O2 O3 1_455 3.33(6) 2.85(7) 5.05(9) yes
O2 O3 . 3.43(6) 2.94(7) 5.11(9) yes
O2 O3 4_465 3.04(4) 2.97(4) 3.14(4) yes
O2 O4 . 2.85(7) 2.73(6) 2.98(7) yes
O2 O4 4_465 2.67(7) 2.02(5) 2.94(7) yes
O3 O3 4_465 3.24(5) 2.90(7) 5.33(8) yes
O3 O3 4_565 3.24(5) 2.91(6) 5.34(8) yes
O3 O4 . 2.63(5) 1.19(4) 2.94(6) yes
O3 O4 4_565 2.66(6) 2.52(5) 2.80(6) yes
O4 O4 4_465 2.70(3) 2.70(3) 2.70(3) yes
O4 O4 4_565 2.70(3) 2.70(3) 2.70(3) yes

_cod_database_fobs_code 2107628
